data_2007941
loop_
_publ_author_name
'Yong Nie'
'Chun-Hua Hu'
'Jian-Min Dou'
'Hai-Jun Yao'
'Jie Sun'
'Ruo-Shui Jin'
'Pei-Ju Zheng'

_publ_section_title
;
 A 1,10-Phenanthroline-Ligated <i>closo</i>-Ruthenaundecaborane:
 [(C~12~H~8~N~2~)RuB~10~H~8~(OC~2~H~5~)~2~]
;
_journal_issue 12
_journal_name_full 'Acta Crystallographica Section C'
_journal_page_first 1813
_journal_page_last 1815
_journal_paper_doi 10.1107/S0108270198007938
_journal_volume 54
_journal_year 1998
_chemical_formula_iupac '[Ru (C4 H18 B10 O2) (C12 H8 N2)]'
_chemical_formula_moiety 'C16 H26 B10 N2 O2 Ru'
_chemical_formula_sum 'C16 H26 B10 N2 O2 Ru'
_chemical_formula_weight 487.56
_chemical_name_systematic ' 2,3-diethoxy-1-(1,10-phenanthroline-N,N')-1-ruthena-closo-undecaborane'
_space_group_IT_number 14
_symmetry_cell_setting monoclinic
_symmetry_space_group_name_Hall '-P 2yn'
_symmetry_space_group_name_H-M 'P 1 21/n 1'
_cell_angle_alpha 90.00
_cell_angle_beta 99.47(2)
_cell_angle_gamma 90.00
_cell_formula_units_Z 4
_cell_length_a 9.069(2)
_cell_length_b 17.009(3)
_cell_length_c 15.104(2)
_cell_measurement_reflns_used 20
_cell_measurement_temperature 293(2)
_cell_measurement_theta_max 13.36
_cell_measurement_theta_min 9.25
_cell_volume 2298.1(7)
_computing_cell_refinement 'MSC/AFC Diffractometer Control Software'
_computing_data_collection
; MSC/AFC Diffractometer Control Software
(Molecular Structure Corporation, 1985, 1992)
;
_computing_data_reduction
; TEXSAN
(Molecular Structure Corporation, 1985, 1992)
;
_computing_molecular_graphics 'ZORTEP (Zsolnai & Huttner, 1994)'
_computing_publication_material SHELXL97
_computing_structure_refinement 'SHELXL97 (Sheldrick, 1997)'
_computing_structure_solution 'SHELXS97 (Sheldrick, 1990)'
_diffrn_ambient_temperature 293(2)
_diffrn_measured_fraction_theta_full 0.829
_diffrn_measured_fraction_theta_max 0.829
_diffrn_measurement_device_type 'Rigaku AFC7R'
_diffrn_measurement_method '\w scans'
_diffrn_radiation_monochromator graphite
_diffrn_radiation_source 'fine-focus sealed tube'
_diffrn_radiation_type MoK\a
_diffrn_radiation_wavelength 0.71069
_diffrn_reflns_av_R_equivalents 0.0294
_diffrn_reflns_av_sigmaI/netI 0.0241
_diffrn_reflns_limit_h_max 10
_diffrn_reflns_limit_h_min 0
_diffrn_reflns_limit_k_max 22
_diffrn_reflns_limit_k_min 0
_diffrn_reflns_limit_l_max 19
_diffrn_reflns_limit_l_min -19
_diffrn_reflns_number 4844
_diffrn_reflns_theta_full 27.49
_diffrn_reflns_theta_max 27.49
_diffrn_reflns_theta_min 2.39
_diffrn_standards_decay_% -0.09
_diffrn_standards_interval_count 200
_diffrn_standards_number 3
_exptl_absorpt_coefficient_mu 0.698
_exptl_absorpt_correction_T_max 0.873
_exptl_absorpt_correction_T_min 0.768
_exptl_absorpt_correction_type 'psi scans'
_exptl_absorpt_process_details '(North et al., 1968)'
_exptl_crystal_colour 'dark red'
_exptl_crystal_density_diffrn 1.409
_exptl_crystal_density_method 'not measured'
_exptl_crystal_description 'square prism'
_exptl_crystal_F_000 984
_exptl_crystal_size_max 0.40
_exptl_crystal_size_mid 0.20
_exptl_crystal_size_min 0.20
_refine_diff_density_max 0.670
_refine_diff_density_min -0.458
_refine_ls_extinction_method none
_refine_ls_goodness_of_fit_ref 1.009
_refine_ls_hydrogen_treatment H_atoms:_see_text
_refine_ls_matrix_type full
_refine_ls_number_parameters 364
_refine_ls_number_reflns 4519
_refine_ls_number_restraints 0
_refine_ls_restrained_S_all 1.009
_refine_ls_R_factor_gt 0.029
_refine_ls_shift/su_max 0.006
_refine_ls_shift/su_mean 0.000
_refine_ls_structure_factor_coef Fsqd
_refine_ls_weighting_details 'w=1/[\s^2^(Fo^2^)+(0.0498P)^2^+1.1701P] where P=(Fo^2^+2Fc^2^)/3'
_refine_ls_weighting_scheme calc
_refine_ls_wR_factor_ref 0.086
_reflns_number_gt 3875
_reflns_number_total 4519
_reflns_threshold_expression >2sigma(I)
_cod_data_source_file fr1135.cif
_cod_data_source_block ruphen
_cod_depositor_comments
;
The following automatic conversions were performed:

'_refine_ls_weighting_scheme' value 'calc
w=1/[\s^2^(Fo^2^)+(0.0498P)^2^+1.1701P] where P=(Fo^2^+2Fc^2^)/3' was
changed to 'calc'. New tag '_refine_ls_weighting_details' was
created. The value of the new tag was set to
'w=1/[\s^2^(Fo^2^)+(0.0498P)^2^+1.1701P] where P=(Fo^2^+2Fc^2^)/3'.

Automatic conversion script
Id: cif_fix_values 3143 2015-03-26 13:38:13Z robertas 
;
_cod_original_sg_symbol_H-M 'P 21/n'
_cod_database_code 2007941

loop_
_symmetry_equiv_pos_as_xyz
'x, y, z'
'-x+1/2, y+1/2, -z+1/2'
'-x, -y, -z'
'x-1/2, -y-1/2, z-1/2'

loop_
_atom_site_label
_atom_site_fract_x
_atom_site_fract_y
_atom_site_fract_z
_atom_site_U_iso_or_equiv
_atom_site_adp_type
_atom_site_calc_flag
_atom_site_refinement_flags
_atom_site_occupancy
_atom_site_disorder_assembly
_atom_site_disorder_group
_atom_site_type_symbol
Ru1 0.01116(2) 0.406008(11) 0.281056(12) 0.03651(9) Uani d . 1 . . Ru
N1 0.0946(3) 0.40753(12) 0.15814(15) 0.0400(5) Uani d . 1 . . N
N10 0.0497(3) 0.52815(12) 0.26460(14) 0.0401(5) Uani d . 1 . . N
C2 0.1246(4) 0.34686(18) 0.1092(2) 0.0489(7) Uani d . 1 . . C
C3 0.1819(4) 0.3556(2) 0.0298(2) 0.0578(8) Uani d . 1 . . C
C4 0.2088(4) 0.4287(2) 0.00011(19) 0.0529(7) Uani d . 1 . . C
C5 0.2082(4) 0.57397(19) 0.02576(19) 0.0512(7) Uani d . 1 . . C
C6 0.1828(4) 0.63484(18) 0.0789(2) 0.0522(7) Uani d . 1 . . C
C7 0.1012(4) 0.68371(17) 0.2200(2) 0.0529(7) Uani d . 1 . . C
C8 0.0525(4) 0.66586(18) 0.2979(2) 0.0585(8) Uani d . 1 . . C
C9 0.0275(4) 0.58766(16) 0.3188(2) 0.0516(8) Uani d . 1 . . C
C11 0.1813(3) 0.49513(17) 0.05053(17) 0.0428(6) Uani d . 1 . . C
C12 0.1274(3) 0.62253(15) 0.16115(18) 0.0423(6) Uani d . 1 . . C
C13 0.1246(3) 0.48106(15) 0.13015(16) 0.0370(5) Uani d . 1 . . C
C14 0.0983(3) 0.54576(15) 0.18649(16) 0.0376(5) Uani d . 1 . . C
B2 0.1177(4) 0.33545(19) 0.3784(2) 0.0470(7) Uani d . 1 . . B
B3 -0.2133(4) 0.40916(19) 0.2494(2) 0.0452(7) Uani d . 1 . . B
B4 -0.0104(4) 0.3889(2) 0.4309(2) 0.0461(7) Uani d . 1 . . B
B5 -0.1716(4) 0.4234(2) 0.3687(2) 0.0454(7) Uani d . 1 . . B
B6 -0.1578(4) 0.30716(19) 0.2445(2) 0.0481(7) Uani d . 1 . . B
B7 0.0011(4) 0.27157(18) 0.3077(2) 0.0474(7) Uani d . 1 . . B
B8 -0.0093(5) 0.2811(2) 0.4278(2) 0.0541(8) Uani d . 1 . . B
B9 -0.2853(4) 0.3421(2) 0.3184(2) 0.0540(8) Uani d . 1 . . B
B10 -0.1774(5) 0.3341(2) 0.4276(2) 0.0536(9) Uani d . 1 . . B
B11 -0.1695(5) 0.2583(2) 0.3471(3) 0.0560(9) Uani d . 1 . . B
O2 0.2695(2) 0.34227(13) 0.38531(14) 0.0569(5) Uani d . 1 . . O
O3 -0.2835(2) 0.45670(14) 0.18239(14) 0.0577(5) Uani d . 1 . . O
C15 0.3623(5) 0.3950(3) 0.4508(3) 0.0990(16) Uani d . 1 . . C
H15A 0.4491 0.4126 0.4264 0.119 Uiso calc R 1 . . H
H15B 0.3046 0.4409 0.4621 0.119 Uiso calc R 1 . . H
C16 0.4074(9) 0.3547(4) 0.5299(5) 0.159(3) Uani d . 1 . . C
H16A 0.4673 0.3886 0.5722 0.238 Uiso calc R 1 . . H
H16B 0.4651 0.3096 0.5184 0.238 Uiso calc R 1 . . H
H16C 0.3211 0.3379 0.5540 0.238 Uiso calc R 1 . . H
C17 -0.4408(4) 0.4725(3) 0.1708(3) 0.0758(11) Uani d . 1 . . C
C18 -0.4763(8) 0.5362(5) 0.2282(6) 0.110(2) Uani d . 1 . . C
H2 0.098(3) 0.3014(19) 0.129(2) 0.052(9) Uiso d . 1 . . H
H3 0.206(4) 0.308(2) 0.001(2) 0.065(10) Uiso d . 1 . . H
H4 0.240(4) 0.439(2) -0.050(2) 0.063(9) Uiso d . 1 . . H
H5 0.245(3) 0.5842(16) -0.026(2) 0.042(8) Uiso d . 1 . . H
H6 0.206(4) 0.684(2) 0.064(2) 0.055(9) Uiso d . 1 . . H
H7 0.121(3) 0.7346(19) 0.202(2) 0.054(9) Uiso d . 1 . . H
H8 0.038(4) 0.703(2) 0.339(2) 0.063(10) Uiso d . 1 . . H
H9 -0.001(3) 0.5750(18) 0.370(2) 0.047(8) Uiso d . 1 . . H
H4B 0.044(4) 0.4222(19) 0.481(2) 0.059(9) Uiso d . 1 . . H
H5B -0.212(3) 0.4825(18) 0.382(2) 0.051(8) Uiso d . 1 . . H
H6B -0.195(3) 0.2857(17) 0.176(2) 0.050(8) Uiso d . 1 . . H
H7B 0.064(3) 0.2243(19) 0.275(2) 0.055(8) Uiso d . 1 . . H
H8B 0.039(3) 0.2387(19) 0.484(2) 0.063(9) Uiso d . 1 . . H
H9B -0.396(4) 0.3370(19) 0.309(2) 0.061(9) Uiso d . 1 . . H
H10B -0.227(4) 0.3261(19) 0.482(2) 0.064(9) Uiso d . 1 . . H
H11B -0.220(4) 0.201(2) 0.346(2) 0.079(11) Uiso d . 1 . . H
H17A -0.495(5) 0.420(3) 0.176(3) 0.097(15) Uiso d . 1 . . H
H17B -0.475(5) 0.491(3) 0.103(4) 0.124(17) Uiso d . 1 . . H
H18A -0.432(8) 0.532(4) 0.285(5) 0.16(3) Uiso d . 1 . . H
H18B -0.567(7) 0.550(4) 0.216(5) 0.16(3) Uiso d . 1 . . H
H18C -0.406(8) 0.570(4) 0.223(5) 0.16(3) Uiso d . 1 . . H

loop_
_atom_site_aniso_label
_atom_site_aniso_U_11
_atom_site_aniso_U_22
_atom_site_aniso_U_33
_atom_site_aniso_U_12
_atom_site_aniso_U_13
_atom_site_aniso_U_23
Ru1 0.05061(16) 0.03160(12) 0.03128(12) -0.00141(9) 0.01845(9) -0.00248(7)
N1 0.0517(14) 0.0376(11) 0.0341(10) -0.0026(10) 0.0167(10) -0.0042(8)
N10 0.0540(13) 0.0353(11) 0.0348(10) 0.0008(10) 0.0185(10) -0.0006(8)
C2 0.0638(19) 0.0409(15) 0.0473(15) -0.0029(14) 0.0249(14) -0.0086(12)
C3 0.076(2) 0.0544(17) 0.0508(17) -0.0034(16) 0.0327(16) -0.0169(14)
C4 0.0613(19) 0.0667(19) 0.0373(14) -0.0059(15) 0.0276(14) -0.0089(13)
C5 0.0621(19) 0.0581(17) 0.0380(14) -0.0053(15) 0.0220(14) 0.0065(13)
C6 0.0627(19) 0.0463(16) 0.0498(16) -0.0068(14) 0.0156(14) 0.0121(13)
C7 0.067(2) 0.0335(14) 0.0613(18) -0.0001(14) 0.0191(15) 0.0018(12)
C8 0.085(2) 0.0357(14) 0.0608(18) 0.0004(15) 0.0304(17) -0.0111(13)
C9 0.078(2) 0.0410(15) 0.0421(15) -0.0028(14) 0.0284(15) -0.0060(12)
C11 0.0475(15) 0.0495(15) 0.0338(12) -0.0044(12) 0.0136(11) -0.0004(11)
C12 0.0482(15) 0.0369(13) 0.0433(14) 0.0008(12) 0.0123(12) 0.0038(11)
C13 0.0419(13) 0.0393(12) 0.0316(11) -0.0018(11) 0.0115(10) -0.0012(9)
C14 0.0418(14) 0.0394(13) 0.0333(12) 0.0000(11) 0.0110(10) 0.0003(10)
B2 0.062(2) 0.0401(15) 0.0404(15) 0.0061(15) 0.0142(15) -0.0016(12)
B3 0.0521(19) 0.0486(17) 0.0380(15) -0.0002(14) 0.0163(14) -0.0062(12)
B4 0.065(2) 0.0445(16) 0.0329(14) 0.0021(15) 0.0186(14) -0.0015(12)
B5 0.060(2) 0.0449(16) 0.0368(15) 0.0006(15) 0.0236(14) -0.0026(12)
B6 0.061(2) 0.0447(16) 0.0435(16) -0.0071(15) 0.0217(15) -0.0082(13)
B7 0.068(2) 0.0337(14) 0.0462(16) -0.0025(15) 0.0250(15) -0.0025(12)
B8 0.077(2) 0.0436(16) 0.0465(17) 0.0032(17) 0.0250(17) 0.0074(14)
B9 0.057(2) 0.056(2) 0.0549(19) -0.0097(17) 0.0265(17) -0.0076(16)
B10 0.074(2) 0.0478(17) 0.0467(17) -0.0054(17) 0.0330(17) 0.0027(14)
B11 0.076(2) 0.0417(17) 0.057(2) -0.0109(17) 0.0312(18) -0.0001(15)
O2 0.0547(13) 0.0591(13) 0.0563(12) 0.0086(10) 0.0075(10) -0.0115(10)
O3 0.0559(12) 0.0728(14) 0.0456(11) 0.0122(11) 0.0121(9) 0.0068(10)
C15 0.071(3) 0.155(5) 0.070(3) 0.029(3) 0.008(2) -0.022(3)
C16 0.200(8) 0.141(6) 0.127(5) 0.010(6) 0.007(5) -0.003(5)
C17 0.056(2) 0.090(3) 0.079(3) 0.005(2) 0.0049(19) 0.009(2)
C18 0.075(3) 0.116(5) 0.135(6) 0.041(4) 0.006(4) -0.018(4)

loop_
_atom_type_symbol
_atom_type_description
_atom_type_scat_dispersion_real
_atom_type_scat_dispersion_imag
_atom_type_scat_source
C C 0.0033 0.0016 'International Tables Vol C Tables 4.2.6.8 and 6.1.1.4'
H H 0.0000 0.0000 'International Tables Vol C Tables 4.2.6.8 and 6.1.1.4'
N N 0.0061 0.0033 'International Tables Vol C Tables 4.2.6.8 and 6.1.1.4'
O O 0.0106 0.0060 'International Tables Vol C Tables 4.2.6.8 and 6.1.1.4'
B B 0.0013 0.0007 'International Tables Vol C Tables 4.2.6.8 and 6.1.1.4'
Ru Ru -1.2594 0.8363 'International Tables Vol C Tables 4.2.6.8 and 6.1.1.4'

loop_
_geom_angle_atom_site_label_1
_geom_angle_atom_site_label_2
_geom_angle_atom_site_label_3
_geom_angle
_geom_angle_publ_flag
B3 Ru1 B2 122.22(14) no
B3 Ru1 N1 106.54(11) yes
B2 Ru1 N1 116.68(11) yes
B3 Ru1 N10 97.19(11) yes
B2 Ru1 N10 126.71(11) yes
N1 Ru1 N10 78.26(8) yes
B3 Ru1 B6 49.42(13) no
B2 Ru1 B6 87.70(14) no
N1 Ru1 B6 96.88(10) yes
N10 Ru1 B6 143.92(11) yes
B3 Ru1 B5 48.58(12) no
B2 Ru1 B5 87.78(13) no
N1 Ru1 B5 153.76(11) yes
N10 Ru1 B5 95.10(10) yes
B6 Ru1 B5 73.48(12) no
B3 Ru1 B4 89.48(13) no
B2 Ru1 B4 47.30(12) no
N1 Ru1 B4 162.91(11) yes
N10 Ru1 B4 106.13(10) yes
B6 Ru1 B4 89.00(12) no
B5 Ru1 B4 43.30(12) no
B3 Ru1 B7 90.02(13) no
B2 Ru1 B7 46.90(13) no
N1 Ru1 B7 101.16(10) yes
N10 Ru1 B7 172.64(11) yes
B6 Ru1 B7 43.38(13) no
B5 Ru1 B7 88.55(12) no
B4 Ru1 B7 72.31(11) no
C2 N1 C13 118.2(2) no
C2 N1 Ru1 128.03(19) no
C13 N1 Ru1 113.69(15) no
C9 N10 C14 117.9(2) no
C9 N10 Ru1 128.55(19) no
C14 N10 Ru1 113.55(16) no
N1 C2 C3 122.5(3) no
N1 C2 H2 114(2) no
C3 C2 H2 123(2) no
C4 C3 C2 119.7(3) no
C4 C3 H3 124(2) no
C2 C3 H3 117(2) no
C3 C4 C11 119.9(3) no
C3 C4 H4 126(2) no
C11 C4 H4 114(2) no
C6 C5 C11 120.8(3) no
C6 C5 H5 118.8(17) no
C11 C5 H5 120.4(17) no
C5 C6 C12 121.4(3) no
C5 C6 H6 120(2) no
C12 C6 H6 119(2) no
C8 C7 C12 119.5(3) no
C8 C7 H7 124.2(19) no
C12 C7 H7 116.3(19) no
C7 C8 C9 119.9(3) no
C7 C8 H8 123(2) no
C9 C8 H8 117(2) no
N10 C9 C8 122.5(3) no
N10 C9 H9 117(2) no
C8 C9 H9 121(2) no
C13 C11 C4 116.7(3) no
C13 C11 C5 119.2(2) no
C4 C11 C5 124.1(2) no
C14 C12 C7 117.1(2) no
C14 C12 C6 118.9(2) no
C7 C12 C6 123.9(3) no
N1 C13 C11 122.8(2) no
N1 C13 C14 117.3(2) no
C11 C13 C14 119.8(2) no
N10 C14 C12 123.1(2) no
N10 C14 C13 117.1(2) no
C12 C14 C13 119.8(2) no
O2 B2 B8 137.9(3) no
O2 B2 B7 126.7(3) no
B8 B2 B7 63.6(2) no
O2 B2 B4 130.6(3) no
B8 B2 B4 63.2(2) no
B7 B2 B4 102.6(2) no
O2 B2 Ru1 111.1(2) no
B8 B2 Ru1 110.9(2) no
B7 B2 Ru1 75.85(17) no
B4 B2 Ru1 75.45(16) no
O3 B3 B9 130.9(3) no
O3 B3 B5 131.1(2) no
B9 B3 B5 61.74(19) no
O3 B3 B6 129.4(3) no
B9 B3 B6 62.04(19) no
B5 B3 B6 99.0(2) no
O3 B3 Ru1 121.4(2) no
B9 B3 Ru1 107.7(2) no
B5 B3 Ru1 74.18(17) no
B6 B3 Ru1 72.97(17) no
B5 B4 B2 119.9(2) no
B5 B4 B10 61.0(2) no
B2 B4 B10 109.8(2) no
B5 B4 B8 109.7(3) no
B2 B4 B8 57.75(18) no
B10 B4 B8 58.8(2) no
B5 B4 Ru1 67.79(14) no
B2 B4 Ru1 57.25(13) no
B10 B4 Ru1 104.32(19) no
B8 B4 Ru1 95.68(17) no
B5 B4 H4B 119.2(19) no
B2 B4 H4B 110.7(19) no
B10 B4 H4B 128.8(19) no
B8 B4 H4B 125.4(19) no
Ru1 B4 H4B 123.6(19) no
B4 B5 B10 61.4(2) no
B4 B5 B3 121.7(2) no
B10 B5 B3 111.7(2) no
B4 B5 B9 110.1(3) no
B10 B5 B9 59.5(2) no
B3 B5 B9 57.70(18) no
B4 B5 Ru1 68.91(15) no
B10 B5 Ru1 105.25(19) no
B3 B5 Ru1 57.24(14) no
B9 B5 Ru1 94.26(17) no
B4 B5 H5B 119.8(16) no
B10 B5 H5B 130.8(16) no
B3 B5 H5B 106.6(16) no
B9 B5 H5B 126.0(16) no
Ru1 B5 H5B 121.2(16) no
B7 B6 B11 60.8(2) no
B7 B6 B3 122.2(2) no
B11 B6 B3 110.9(2) no
B7 B6 B9 109.5(2) no
B11 B6 B9 59.1(2) no
B3 B6 B9 57.14(18) no
B7 B6 Ru1 69.75(16) no
B11 B6 Ru1 105.6(2) no
B3 B6 Ru1 57.60(14) no
B9 B6 Ru1 94.58(18) no
B7 B6 H6B 120.6(15) no
B11 B6 H6B 127.8(16) no
B3 B6 H6B 108.3(16) no
B9 B6 H6B 123.8(16) no
Ru1 B6 H6B 124.3(16) no
B6 B7 B2 119.4(2) no
B6 B7 B11 61.7(2) no
B2 B7 B11 110.5(2) no
B6 B7 B8 110.2(2) no
B2 B7 B8 57.84(19) no
B11 B7 B8 59.2(2) no
B6 B7 Ru1 66.87(15) no
B2 B7 Ru1 57.24(14) no
B11 B7 Ru1 104.25(19) no
B8 B7 Ru1 95.40(17) no
B6 B7 H7B 116.6(15) no
B2 B7 H7B 113.7(16) no
B11 B7 H7B 125.8(16) no
B8 B7 H7B 126.5(15) no
Ru1 B7 H7B 125.5(16) no
B2 B8 B10 111.1(2) no
B2 B8 B11 110.2(2) no
B10 B8 B11 60.3(2) no
B2 B8 B4 59.05(18) no
B10 B8 B4 58.9(2) no
B11 B8 B4 103.2(2) no
B2 B8 B7 58.56(18) no
B10 B8 B7 103.1(2) no
B11 B8 B7 58.2(2) no
B4 B8 B7 96.6(2) no
B2 B8 H8B 117.1(16) no
B10 B8 H8B 122.9(16) no
B11 B8 H8B 122.7(16) no
B4 B8 H8B 127.9(17) no
B7 B8 H8B 127.0(16) no
B3 B9 B10 113.7(3) no
B3 B9 B11 113.9(3) no
B10 B9 B11 60.1(2) no
B3 B9 B5 60.56(18) no
B10 B9 B5 58.9(2) no
B11 B9 B5 103.7(3) no
B3 B9 B6 60.82(18) no
B10 B9 B6 103.5(3) no
B11 B9 B6 58.9(2) no
B5 B9 B6 97.5(2) no
B3 B9 H9B 115.9(19) no
B10 B9 H9B 121.2(19) no
B11 B9 H9B 120.4(19) no
B5 B9 H9B 128.2(19) no
B6 B9 H9B 127.2(19) no
B5 B10 B8 110.0(2) no
B5 B10 B4 57.65(19) no
B8 B10 B4 62.4(2) no
B5 B10 B9 61.6(2) no
B8 B10 B9 112.5(2) no
B4 B10 B9 108.8(2) no
B5 B10 B11 105.7(2) no
B8 B10 B11 60.1(2) no
B4 B10 B11 105.6(2) no
B9 B10 B11 60.0(2) no
B5 B10 H10B 125.5(19) no
B8 B10 H10B 115.3(18) no
B4 B10 H10B 122.6(19) no
B9 B10 H10B 121.2(19) no
B11 B10 H10B 122.3(19) no
B7 B11 B6 57.6(2) no
B7 B11 B8 62.6(2) no
B6 B11 B8 109.6(2) no
B7 B11 B9 109.3(2) no
B6 B11 B9 62.0(2) no
B8 B11 B9 112.0(3) no
B7 B11 B10 105.9(3) no
B6 B11 B10 105.8(2) no
B8 B11 B10 59.6(2) no
B9 B11 B10 59.9(2) no
B7 B11 H11B 120(2) no
B6 B11 H11B 120(2) no
B8 B11 H11B 120(2) no
B9 B11 H11B 119(2) no
B10 B11 H11B 127.2(19) no
B2 O2 C15 123.6(3) no
B3 O3 C17 122.3(3) no
C16 C15 O2 109.3(5) no
C16 C15 H15A 109.8 no
O2 C15 H15A 109.8 no
C16 C15 H15B 109.8 no
O2 C15 H15B 109.8 no
H15A C15 H15B 108.3 no
C15 C16 H16A 109.5 no
C15 C16 H16B 109.5 no
H16A C16 H16B 109.5 no
C15 C16 H16C 109.5 no
H16A C16 H16C 109.5 no
H16B C16 H16C 109.5 no
O3 C17 C18 112.4(4) no
O3 C17 H17A 108(3) no
C18 C17 H17A 116(3) no
O3 C17 H17B 107(3) no
C18 C17 H17B 107(3) no
H17A C17 H17B 105(4) no
C17 C18 H18A 114(4) no
C17 C18 H18B 112(5) no
H18A C18 H18B 120(6) no
C17 C18 H18C 102(5) no
H18A C18 H18C 86(6) no
H18B C18 H18C 119(7) no

loop_
_geom_bond_atom_site_label_1
_geom_bond_atom_site_label_2
_geom_bond_site_symmetry_2
_geom_bond_distance
_geom_bond_publ_flag
Ru1 B3 . 2.014(4) yes
Ru1 B2 . 2.017(3) yes
Ru1 N1 . 2.117(2) yes
Ru1 N10 . 2.128(2) yes
Ru1 B6 . 2.280(3) yes
Ru1 B5 . 2.304(3) yes
Ru1 B4 . 2.322(3) yes
Ru1 B7 . 2.326(3) yes
N1 C2 . 1.323(3) no
N1 C13 . 1.362(3) no
N10 C9 . 1.338(3) no
N10 C14 . 1.359(3) no
C2 C3 . 1.392(4) no
C2 H2 . 0.88(3) no
C3 C4 . 1.356(5) no
C3 H3 . 0.97(3) no
C4 C11 . 1.408(4) no
C4 H4 . 0.87(3) no
C5 C6 . 1.353(4) no
C5 C11 . 1.424(4) no
C5 H5 . 0.91(3) no
C6 C12 . 1.430(4) no
C6 H6 . 0.90(3) no
C7 C8 . 1.357(4) no
C7 C12 . 1.414(4) no
C7 H7 . 0.93(3) no
C8 C9 . 1.394(4) no
C8 H8 . 0.91(3) no
C9 H9 . 0.88(3) no
C11 C13 . 1.404(3) no
C12 C14 . 1.398(4) no
C13 C14 . 1.435(3) no
B2 O2 . 1.368(4) yes
B2 B8 . 1.738(5) no
B2 B7 . 1.752(5) no
B2 B4 . 1.763(4) no
B3 O3 . 1.368(4) yes
B3 B9 . 1.743(5) no
B3 B5 . 1.795(4) no
B3 B6 . 1.811(5) no
B4 B5 . 1.707(5) no
B4 B10 . 1.773(5) no
B4 B8 . 1.835(5) no
B4 H4B . 1.00(3) no
B5 B10 . 1.767(5) no
B5 B9 . 1.816(5) no
B5 H5B . 1.10(3) no
B6 B7 . 1.703(5) no
B6 B11 . 1.776(5) no
B6 B9 . 1.832(5) no
B6 H6B . 1.09(3) no
B7 B11 . 1.761(5) no
B7 B8 . 1.839(5) no
B7 H7B . 1.14(3) no
B8 B10 . 1.771(5) no
B8 B11 . 1.780(6) no
B8 H8B . 1.14(3) no
B9 B10 . 1.779(6) no
B9 B11 . 1.781(6) no
B9 H9B . 0.99(3) no
B10 B11 . 1.782(5) no
B10 H10B . 1.01(3) no
B11 H11B . 1.08(4) no
O2 C15 . 1.489(5) no
O3 C17 . 1.433(4) no
C15 C16 . 1.380(7) no
C15 H15A . 0.9700 no
C15 H15B . 0.9700 no
C16 H16A . 0.9600 no
C16 H16B . 0.9600 no
C16 H16C . 0.9600 no
C17 C18 . 1.457(7) no
C17 H17A . 1.02(5) no
C17 H17B . 1.08(5) no
C18 H18A . 0.89(7) no
C18 H18B . 0.85(7) no
C18 H18C . 0.87(7) no
